data_1524752
loop_
_publ_author_name
'Kripyakevich, P.I.'
'Burnashova, V.V.'
'Markiv, V.Ya.'

_publ_section_title
;
 The crystal structure of the compound Zr3 Co
;
_journal_name_full
;
Dopovidi Akademii Nauk Ukrains'koi RSR, Seriya A: Fiziko-Tekhnichni ta 
Matematichni Nauki
;
_journal_page_first 551
_journal_page_last 553
_journal_volume 1970
_journal_year 1970
_chemical_formula_sum 'Co Zr3'
_space_group_IT_number 63
_symmetry_space_group_name_Hall '-C 2c 2'
_symmetry_space_group_name_H-M 'C m c m'
_cell_angle_alpha 90
_cell_angle_beta 90
_cell_angle_gamma 90
_cell_formula_units_Z 4
_cell_length_a 3.27
_cell_length_b 10.84
_cell_length_c 8.95
_cell_volume 317.249
_citation_journal_id_ASTM DUKABM
_cod_data_source_file Kripyakevich_DUKABM_1970_1279.cif
_cod_data_source_block Co1Zr3
_cod_original_cell_volume 317.2489
_cod_original_formula_sum 'Co1 Zr3'
_cod_database_code 1524752

loop_
_symmetry_equiv_pos_as_xyz
x,y,z
-x,-y,z+1/2
x,-y,-z
-x,y,-z+1/2
-x,-y,-z
x,y,-z-1/2
-x,y,z
x,-y,z-1/2
x+1/2,y+1/2,z
-x+1/2,-y+1/2,z+1/2
x+1/2,-y+1/2,-z
-x+1/2,y+1/2,-z+1/2
-x+1/2,-y+1/2,-z
x+1/2,y+1/2,-z-1/2
-x+1/2,y+1/2,z
x+1/2,-y+1/2,z-1/2

loop_
_atom_site_label
_atom_site_type_symbol
_atom_site_fract_x
_atom_site_fract_y
_atom_site_fract_z
_atom_site_occupancy
_atom_site_U_iso_or_equiv
Zr2 Zr 0 0.135 0.057 1 0.0
Co1 Co 0 0.74 0.25 1 0.0
Zr1 Zr 0 0.424 0.25 1 0.0
